data_1538322
loop_
_publ_author_name
'Mootz, D.'
'Look, W.'
'Sassmannshausen, G.'

_publ_section_title
;
 Die Kristallstruktur von Ammonium-diamidothiophosphat
;
_journal_name_full 'Zeitschrift fuer Anorganische und Allgemeine Chemie'
_journal_page_first 282
_journal_page_last 295
_journal_volume 358
_journal_year 1968
_chemical_formula_sum 'H8 N3 O P S'
_chemical_name_systematic 'N H4 (P O S (N H2)2)'
_space_group_IT_number 4
_symmetry_space_group_name_Hall 'P 2yb'
_symmetry_space_group_name_H-M 'P 1 21 1'
_cell_angle_alpha 90
_cell_angle_beta 101.3
_cell_angle_gamma 90
_cell_formula_units_Z 2
_cell_length_a 8.115
_cell_length_b 6.459
_cell_length_c 5.483
_cell_volume 281.819
_citation_journal_id_ASTM ZAACAB
_cod_data_source_file Mootz_ZAACAB_1968_910.cif
_cod_data_source_block H8N3O1P1S1
_cod_original_cell_volume 281.8191
_cod_original_formula_sum 'H8 N3 O1 P1 S1'
_cod_database_code 1538322

loop_
_symmetry_equiv_pos_as_xyz
x,y,z
-x,y+1/2,-z

loop_
_atom_site_label
_atom_site_type_symbol
_atom_site_fract_x
_atom_site_fract_y
_atom_site_fract_z
_atom_site_occupancy
_atom_site_U_iso_or_equiv
N2 N-3 0.1568 0.9685 0.1941 1 0.0
O1 O-2 0.3619 0.6902 0.1132 1 0.0
H2 H+1 0.364 0.941 0.562 1 0.0
H7 H+1 0.275 0.387 0.934 1 0.0
S1 S-2 0.1062 0.5255 0.3785 1 0.0
H6 H+1 0.267 0.296 0.761 1 0.0
N1 N-3 0.3801 0.821 0.5682 1 0.0
H5 H+1 0.282 0.253 1.03 1 0.0
H4 H+1 0.074 0.948 0.063 1 0.0
P1 P+5 0.2569 0.75 0.303 1 0.0
N3 N-3 0.3078 0.2918 0.9092 1 0.0
H3 H+1 0.089 1.026 0.229 1 0.0
H8 H+1 0.388 0.279 0.856 1 0.0
H1 H+1 0.453 0.815 0.588 1 0.0
